data_7716848
loop_
_publ_author_name
'Dadmehr, Parvaneh'
'Bikas, Rahman'
'Lis, Tadeusz'

_publ_section_title
;
 Chemical CO2 fixation using a cyanido bridged heterometallic
 Zn(ii)--Mn(ii) 2D coordination polymer
;
_journal_issue 36
_journal_name_full 'Dalton Transactions'
_journal_page_first 15246
_journal_page_last 15257
_journal_paper_doi 10.1039/D4DT01630K
_journal_volume 53
_journal_year 2024
_chemical_formula_moiety 'C39.49 H26 Cl0.51 Mn N11.49 O2 Zn2, 2(C H4 O)'
_chemical_formula_sum 'C41.49 H34 Cl0.51 Mn N11.49 O4 Zn2'
_chemical_formula_weight 961.30
_space_group_crystal_system orthorhombic
_space_group_IT_number 60
_space_group_name_Hall '-P 2n 2ab'
_space_group_name_H-M_alt 'P b c n'
_atom_sites_solution_hydrogens mixed
_atom_sites_solution_primary direct
_audit_creation_method SHELXL-2013
_audit_update_record
;
2024-03-15 deposited with the CCDC.	2024-08-16 downloaded from the CCDC.
;
_cell_angle_alpha 90
_cell_angle_beta 90
_cell_angle_gamma 90
_cell_formula_units_Z 4
_cell_length_a 24.344(6)
_cell_length_b 8.2169(18)
_cell_length_c 21.057(6)
_cell_measurement_reflns_used 5787
_cell_measurement_temperature 100(2)
_cell_measurement_theta_max 25
_cell_measurement_theta_min 2.7
_cell_volume 4212.1(18)
_computing_cell_refinement
;
CrysAlisPro, Agilent Technologies,
Version 1.171.36.20 (release 27-06-2012 CrysAlis171 .NET)
(compiled Jul 11 2012,15:38:31)
;
_computing_data_collection
;
CrysAlisPro, Agilent Technologies,
Version 1.171.36.20 (release 27-06-2012 CrysAlis171 .NET)
(compiled Jul 11 2012,15:38:31)
;
_computing_data_reduction
;
CrysAlisPro, Agilent Technologies,
Version 1.171.36.20 (release 27-06-2012 CrysAlis171 .NET)
(compiled Jul 11 2012,15:38:31)
;
_computing_structure_refinement 'SHELXL-2013 (Sheldrick, 2013)'
_computing_structure_solution 'SHELXS-97 (Sheldrick, 2008)'
_diffrn_ambient_temperature 100(2)
_diffrn_detector_area_resol_mean 10.3456
_diffrn_measured_fraction_theta_full 0.993
_diffrn_measured_fraction_theta_max 0.903
_diffrn_measurement_device_type 'Xcalibur, Ruby'
_diffrn_measurement_method 'omega scan'
_diffrn_radiation_monochromator graphite
_diffrn_radiation_source 'Enhance (Mo) X-ray Source'
_diffrn_radiation_type 'Mo K\a'
_diffrn_radiation_wavelength 0.7107
_diffrn_reflns_av_R_equivalents 0.0320
_diffrn_reflns_av_unetI/netI 0.0366
_diffrn_reflns_Laue_measured_fraction_full 0.993
_diffrn_reflns_Laue_measured_fraction_max 0.903
_diffrn_reflns_limit_h_max 23
_diffrn_reflns_limit_h_min -32
_diffrn_reflns_limit_k_max 11
_diffrn_reflns_limit_k_min -9
_diffrn_reflns_limit_l_max 19
_diffrn_reflns_limit_l_min -29
_diffrn_reflns_number 19539
_diffrn_reflns_point_group_measured_fraction_full 0.993
_diffrn_reflns_point_group_measured_fraction_max 0.903
_diffrn_reflns_theta_full 25.500
_diffrn_reflns_theta_max 30.854
_diffrn_reflns_theta_min 2.789
_exptl_absorpt_coefficient_mu 1.514
_exptl_absorpt_correction_T_max 0.911
_exptl_absorpt_correction_T_min 0.712
_exptl_absorpt_correction_type analytical
_exptl_absorpt_process_details
;
CrysAlisPro, Agilent Technologies,
Version 1.171.36.20 (release 27-06-2012 CrysAlis171 .NET)
(compiled Jul 11 2012,15:38:31)
Analytical numeric absorption correction using a multifaceted crystal
model based on expressions derived by R.C. Clark & J.S. Reid.
(Clark, R. C. & Reid, J. S. (1995). Acta Cryst. A51, 887-897)
;
_exptl_crystal_colour yellow
_exptl_crystal_density_diffrn 1.516
_exptl_crystal_description plate
_exptl_crystal_F_000 1956
_exptl_crystal_size_max 0.300
_exptl_crystal_size_mid 0.260
_exptl_crystal_size_min 0.070
_refine_diff_density_max 0.447
_refine_diff_density_min -0.393
_refine_diff_density_rms 0.074
_refine_ls_extinction_method none
_refine_ls_goodness_of_fit_ref 1.104
_refine_ls_hydrogen_treatment constr
_refine_ls_matrix_type full
_refine_ls_number_parameters 300
_refine_ls_number_reflns 5985
_refine_ls_number_restraints 2
_refine_ls_restrained_S_all 1.104
_refine_ls_R_factor_all 0.0666
_refine_ls_R_factor_gt 0.0464
_refine_ls_shift/su_max 0.000
_refine_ls_shift/su_mean 0.000
_refine_ls_structure_factor_coef Fsqd
_refine_ls_weighting_details
;
 w=1/[\s^2^(Fo^2^)+(0.0344P)^2^+3.7998P]
 where P=(Fo^2^+2Fc^2^)/3
;
_refine_ls_weighting_scheme calc
_refine_ls_wR_factor_gt 0.0926
_refine_ls_wR_factor_ref 0.0998
_reflns_Friedel_coverage 0.000
_reflns_number_gt 4706
_reflns_number_total 5985
_reflns_threshold_expression 'I > 2\s(I)'
_cod_data_source_file d4dt01630k2.cif
_cod_data_source_block b2881a
_cod_depositor_comments
;
The following automatic conversions were performed:

data item '_atom_sites_solution_primary' value 'direct methods' was
changed to 'direct'.

Automatic conversion script
Id: cif_fix_values 8170 2020-07-09 18:12:32Z antanas 

 Adding full bibliography for 7716846--7716850.cif.
;
_cod_database_code 7716848
_shelx_space_group_comment
;
The symmetry employed for this shelxl refinement is uniquely defined
by the following loop, which should always be used as a source of
symmetry information in preference to the above space-group names.
They are only intended as comments.
;
_shelx_estimated_absorpt_t_min 0.659
_shelx_estimated_absorpt_t_max 0.901
_shelxl_version_number 2013-2

loop_
_space_group_symop_operation_xyz
'x, y, z'
'-x+1/2, -y+1/2, z+1/2'
'-x, y, -z+1/2'
'x+1/2, -y+1/2, -z'
'-x, -y, -z'
'x-1/2, y-1/2, -z-1/2'
'x, -y, z-1/2'
'-x-1/2, y-1/2, z'

loop_
_atom_site_label
_atom_site_type_symbol
_atom_site_fract_x
_atom_site_fract_y
_atom_site_fract_z
_atom_site_U_iso_or_equiv
_atom_site_adp_type
_atom_site_occupancy
_atom_site_site_symmetry_order
_atom_site_calc_flag
_atom_site_refinement_flags_posn
_atom_site_refinement_flags_adp
_atom_site_refinement_flags_occupancy
_atom_site_disorder_assembly
_atom_site_disorder_group
Zn Zn 0.11732(2) 0.30105(7) 0.16593(2) 0.01935(12) Uani 0.971(2) 1 d . . P B .
Zn1 Zn 0.1026(7) 0.247(2) 0.1747(6) 0.01935(12) Uani 0.029(2) 1 d . . P B .
Mn Mn 0.0000 -0.19816(6) 0.2500 0.01618(11) Uani 1 2 d S T P . .
C1 C 0.23886(9) 0.3499(3) 0.18361(11) 0.0209(5) Uani 1 1 d . . . . .
N2 N 0.19404(8) 0.3347(3) 0.22073(10) 0.0257(5) Uani 1 1 d . . . . .
C3 C 0.19832(11) 0.3704(4) 0.28254(12) 0.0333(6) Uani 1 1 d . . . . .
H3 H 0.1665 0.3604 0.3084 0.040 Uiso 1 1 calc R U . . .
C4 C 0.24671(12) 0.4211(4) 0.31061(13) 0.0387(7) Uani 1 1 d . . . . .
H4 H 0.2484 0.4427 0.3549 0.046 Uiso 1 1 calc R U . . .
C5 C 0.29242(11) 0.4393(4) 0.27279(13) 0.0341(6) Uani 1 1 d . . . . .
H5 H 0.3260 0.4768 0.2905 0.041 Uiso 1 1 calc R U . . .
C6 C 0.28896(10) 0.4024(3) 0.20827(12) 0.0267(5) Uani 1 1 d . . . . .
H6 H 0.3202 0.4129 0.1816 0.032 Uiso 1 1 calc R U . . .
C7 C 0.23023(9) 0.3151(3) 0.11471(11) 0.0201(5) Uani 1 1 d . . . . .
C11 C 0.27731(9) 0.3048(3) 0.07060(11) 0.0215(5) Uani 1 1 d . . . . .
C21 C 0.32259(10) 0.2074(3) 0.08670(13) 0.0267(5) Uani 1 1 d . . . . .
H21 H 0.3231 0.1516 0.1262 0.032 Uiso 1 1 calc R U . . .
C31 C 0.36659(11) 0.1923(4) 0.04513(15) 0.0346(6) Uani 1 1 d . . . . .
H31 H 0.3968 0.1246 0.0558 0.042 Uiso 1 1 calc R U . . .
C41 C 0.36626(11) 0.2760(4) -0.01166(15) 0.0382(7) Uani 1 1 d . . . . .
H41 H 0.3963 0.2657 -0.0401 0.046 Uiso 1 1 calc R U . . .
C51 C 0.32216(11) 0.3750(4) -0.02735(13) 0.0350(6) Uani 1 1 d . . . . .
H51 H 0.3225 0.4334 -0.0663 0.042 Uiso 1 1 calc R U . . .
C61 C 0.27749(10) 0.3897(3) 0.01335(12) 0.0274(5) Uani 1 1 d . . . . .
H61 H 0.2473 0.4571 0.0022 0.033 Uiso 1 1 calc R U . . .
N3 N 0.17897(8) 0.2988(2) 0.09903(9) 0.0195(4) Uani 1 1 d . . . . .
N4 N 0.16453(8) 0.2729(2) 0.03666(9) 0.0204(4) Uani 1 1 d . . . . .
C71 C 0.10997(9) 0.2625(3) 0.03274(11) 0.0208(5) Uani 1 1 d . . . . .
O1 O 0.07613(7) 0.2726(2) 0.07853(8) 0.0293(4) Uani 1 1 d . . . . .
C12 C 0.08696(9) 0.2399(3) -0.03248(11) 0.0199(5) Uani 1 1 d . . . . .
C22 C 0.03219(9) 0.1951(3) -0.03964(11) 0.0234(5) Uani 1 1 d . . . . .
H22 H 0.0098 0.1757 -0.0035 0.028 Uiso 1 1 calc R U . . .
C32 C 0.01091(10) 0.1793(3) -0.09991(11) 0.0231(5) Uani 1 1 d . . . . .
H32 H -0.0264 0.1469 -0.1042 0.028 Uiso 1 1 calc R U . . .
N42 N 0.04000(8) 0.2070(3) -0.15283(9) 0.0215(4) Uani 1 1 d . . . . .
C52 C 0.09288(10) 0.2513(3) -0.14535(11) 0.0238(5) Uani 1 1 d . . . . .
H52 H 0.1141 0.2722 -0.1823 0.029 Uiso 1 1 calc R U . . .
C62 C 0.11781(9) 0.2677(3) -0.08691(11) 0.0238(5) Uani 1 1 d . . . . .
H62 H 0.1554 0.2975 -0.0839 0.029 Uiso 1 1 calc R U . . .
N10 N 0.05736(12) -0.3807(4) 0.21579(12) 0.0219(6) Uani 0.872(6) 1 d . . P B .
C10 C 0.08166(13) -0.4961(5) 0.19550(14) 0.0193(6) Uani 0.872(6) 1 d . . P . .
N20 N 0.05947(12) -0.0115(4) 0.22222(13) 0.0217(6) Uani 0.872(6) 1 d . . P B .
C20 C 0.08479(12) 0.1002(5) 0.20422(14) 0.0193(7) Uani 0.872(6) 1 d . . P B .
O1M O 0.03259(11) 0.3783(4) 0.40599(14) 0.0438(10) Uani 0.712(6) 1 d D . P A 1
H1M H 0.0001 0.3573 0.4168 0.066 Uiso 0.712(6) 1 calc R U P A 1
C1M C 0.04481(18) 0.2971(8) 0.3497(2) 0.0326(13) Uani 0.712(6) 1 d D . P A 1
H1M1 H 0.0252 0.3489 0.3144 0.049 Uiso 0.712(6) 1 calc R U P A 1
H1M2 H 0.0334 0.1831 0.3532 0.049 Uiso 0.712(6) 1 calc R U P A 1
H1M3 H 0.0845 0.3022 0.3419 0.049 Uiso 0.712(6) 1 calc R U P A 1
O2M O 0.0854(5) 0.1920(14) 0.3486(6) 0.083(4) Uiso 0.288(6) 1 d D . P A 2
H2M H 0.1040 0.1981 0.3151 0.125 Uiso 0.288(6) 1 d R U P A 2
C2M C 0.0399(12) 0.292(4) 0.3552(18) 0.139(14) Uiso 0.288(6) 1 d D . P A 2
H2M1 H 0.0134 0.2706 0.3892 0.209 Uiso 0.288(6) 1 d R U P A 2
H2M2 H 0.0208 0.2924 0.3142 0.209 Uiso 0.288(6) 1 d R U P A 2
H2M3 H 0.0574 0.3977 0.3622 0.209 Uiso 0.288(6) 1 d R U P A 2
Cl1 Cl 0.0743(5) -0.4273(14) 0.2040(6) 0.057(4) Uiso 0.128(6) 1 d . . P B 2
Cl2 Cl 0.0756(4) 0.0395(13) 0.2178(5) 0.045(3) Uiso 0.128(6) 1 d . . P B 2

loop_
_atom_site_aniso_label
_atom_site_aniso_U_11
_atom_site_aniso_U_22
_atom_site_aniso_U_33
_atom_site_aniso_U_23
_atom_site_aniso_U_13
_atom_site_aniso_U_12
Zn 0.01594(18) 0.0263(2) 0.01579(13) -0.00008(14) -0.00019(12) -0.00116(18)
Zn1 0.01594(18) 0.0263(2) 0.01579(13) -0.00008(14) -0.00019(12) -0.00116(18)
Mn 0.0132(2) 0.0229(2) 0.0124(2) 0.000 -0.00063(16) 0.000
C1 0.0194(11) 0.0213(11) 0.0218(11) -0.0003(9) -0.0043(9) 0.0014(9)
N2 0.0220(10) 0.0344(13) 0.0207(10) -0.0020(9) -0.0042(8) -0.0005(9)
C3 0.0263(14) 0.0500(18) 0.0235(13) -0.0042(12) -0.0026(10) -0.0013(13)
C4 0.0357(15) 0.057(2) 0.0232(12) -0.0077(13) -0.0112(11) -0.0022(14)
C5 0.0271(14) 0.0424(17) 0.0326(14) -0.0055(13) -0.0130(11) -0.0040(12)
C6 0.0223(12) 0.0294(14) 0.0283(13) -0.0009(11) -0.0059(10) -0.0018(11)
C7 0.0192(11) 0.0197(11) 0.0215(11) 0.0007(9) -0.0033(8) -0.0003(9)
C11 0.0164(11) 0.0215(11) 0.0265(11) -0.0055(10) -0.0023(8) -0.0050(9)
C21 0.0202(12) 0.0247(13) 0.0353(13) -0.0008(11) -0.0038(10) -0.0014(10)
C31 0.0186(12) 0.0354(15) 0.0499(17) -0.0078(14) -0.0025(11) 0.0008(12)
C41 0.0227(14) 0.052(2) 0.0394(16) -0.0101(14) 0.0075(11) -0.0028(13)
C51 0.0296(14) 0.0470(17) 0.0284(13) 0.0023(13) 0.0040(11) -0.0083(13)
C61 0.0231(12) 0.0308(14) 0.0282(13) 0.0015(11) -0.0007(10) -0.0020(11)
N3 0.0188(9) 0.0232(10) 0.0166(9) -0.0003(8) -0.0036(7) 0.0015(8)
N4 0.0178(9) 0.0268(11) 0.0167(9) -0.0021(8) -0.0035(7) 0.0006(8)
C71 0.0184(11) 0.0262(12) 0.0176(10) 0.0007(9) -0.0007(8) 0.0013(9)
O1 0.0158(8) 0.0552(12) 0.0168(8) -0.0037(8) -0.0019(6) -0.0002(8)
C12 0.0183(11) 0.0251(12) 0.0164(10) -0.0013(9) -0.0037(8) 0.0012(9)
C22 0.0185(11) 0.0359(14) 0.0158(10) -0.0010(10) 0.0005(8) -0.0024(11)
C32 0.0159(11) 0.0357(15) 0.0176(10) -0.0020(10) -0.0011(8) -0.0036(10)
N42 0.0167(9) 0.0314(11) 0.0166(9) 0.0002(8) -0.0013(7) 0.0017(9)
C52 0.0179(12) 0.0368(14) 0.0167(11) 0.0011(10) 0.0001(8) 0.0015(10)
C62 0.0147(11) 0.0377(14) 0.0189(10) 0.0010(10) -0.0003(8) -0.0008(10)
N10 0.0209(13) 0.0277(15) 0.0171(11) -0.0051(11) -0.0001(10) 0.0092(12)
C10 0.0193(14) 0.0240(17) 0.0148(12) -0.0031(12) -0.0019(10) 0.0047(13)
N20 0.0175(13) 0.0265(16) 0.0210(12) 0.0014(11) -0.0018(10) -0.0043(13)
C20 0.0132(13) 0.0284(19) 0.0162(13) 0.0006(13) -0.0012(10) -0.0010(13)
O1M 0.0277(16) 0.064(2) 0.0392(18) -0.0045(16) -0.0018(12) -0.0046(15)
C1M 0.0116(17) 0.062(3) 0.0238(18) 0.0043(19) 0.0007(12) 0.0032(18)

loop_
_atom_type_symbol
_atom_type_description
_atom_type_scat_dispersion_real
_atom_type_scat_dispersion_imag
_atom_type_scat_source
C C 0.0033 0.0016 'International Tables Vol C Tables 4.2.6.8 and 6.1.1.4'
H H 0.0000 0.0000 'International Tables Vol C Tables 4.2.6.8 and 6.1.1.4'
N N 0.0061 0.0033 'International Tables Vol C Tables 4.2.6.8 and 6.1.1.4'
O O 0.0106 0.0060 'International Tables Vol C Tables 4.2.6.8 and 6.1.1.4'
Mn Mn 0.3368 0.7283 'International Tables Vol C Tables 4.2.6.8 and 6.1.1.4'
Zn Zn 0.2839 1.4301 'International Tables Vol C Tables 4.2.6.8 and 6.1.1.4'
Cl Cl 0.1484 0.1585 'International Tables Vol C Tables 4.2.6.8 and 6.1.1.4'

loop_
_geom_angle_atom_site_label_1
_geom_angle_atom_site_label_2
_geom_angle_atom_site_label_3
_geom_angle
_geom_angle_site_symmetry_1
_geom_angle_site_symmetry_3
_geom_angle_publ_flag
C10 Zn C20 113.22(12) 1_565 . ?
C10 Zn N3 122.86(11) 1_565 . ?
C20 Zn N3 123.85(10) . . ?
C10 Zn O1 99.18(10) 1_565 . ?
C20 Zn O1 94.13(10) . . ?
N3 Zn O1 75.42(7) . . ?
C10 Zn N2 95.79(10) 1_565 . ?
C20 Zn N2 103.13(10) . . ?
N3 Zn N2 75.09(8) . . ?
O1 Zn N2 150.49(8) . . ?
C20 Zn Cl1 115.2(3) . 1_565 ?
N3 Zn Cl1 120.9(3) . 1_565 ?
O1 Zn Cl1 100.0(3) . 1_565 ?
N2 Zn Cl1 94.1(3) . 1_565 ?
C10 Zn Cl2 113.0(3) 1_565 . ?
C20 Zn Cl2 1.0(3) . . ?
N3 Zn Cl2 124.2(2) . . ?
O1 Zn Cl2 95.1(3) . . ?
N2 Zn Cl2 102.3(3) . . ?
N10 Mn N10 92.65(14) 3 . ?
N10 Mn N20 176.11(9) 3 . ?
N10 Mn N20 88.29(10) . . ?
N10 Mn N20 88.29(10) 3 3 ?
N10 Mn N20 176.11(9) . 3 ?
N20 Mn N20 91.02(14) . 3 ?
N10 Mn N42 90.06(8) 3 5 ?
N10 Mn N42 87.40(8) . 5 ?
N20 Mn N42 93.75(9) . 5 ?
N20 Mn N42 88.83(8) 3 5 ?
N10 Mn N42 87.40(8) 3 7_556 ?
N10 Mn N42 90.06(8) . 7_556 ?
N20 Mn N42 88.83(8) . 7_556 ?
N20 Mn N42 93.75(9) 3 7_556 ?
N42 Mn N42 176.32(11) 5 7_556 ?
N10 Mn Cl2 174.8(2) 3 . ?
N10 Mn Cl2 88.8(2) . . ?
N20 Mn Cl2 1.3(3) . . ?
N20 Mn Cl2 90.6(2) 3 . ?
N42 Mn Cl2 95.0(2) 5 . ?
N42 Mn Cl2 87.6(2) 7_556 . ?
N10 Mn Cl2 88.8(2) 3 3 ?
N10 Mn Cl2 174.8(2) . 3 ?
N20 Mn Cl2 90.6(2) . 3 ?
N20 Mn Cl2 1.3(3) 3 3 ?
N42 Mn Cl2 87.6(2) 5 3 ?
N42 Mn Cl2 95.0(2) 7_556 3 ?
Cl2 Mn Cl2 90.3(4) . 3 ?
N10 Mn Cl1 1.3(3) 3 3 ?
N10 Mn Cl1 93.8(2) . 3 ?
N20 Mn Cl1 175.1(2) . 3 ?
N20 Mn Cl1 87.2(3) 3 3 ?
N42 Mn Cl1 90.8(2) 5 3 ?
N42 Mn Cl1 86.8(2) 7_556 3 ?
Cl2 Mn Cl1 173.8(3) . 3 ?
Cl2 Mn Cl1 87.7(3) 3 3 ?
N10 Mn Cl1 93.8(2) 3 . ?
N20 Mn Cl1 87.2(3) . . ?
N20 Mn Cl1 175.1(2) 3 . ?
N42 Mn Cl1 86.8(2) 5 . ?
N42 Mn Cl1 90.8(2) 7_556 . ?
Cl2 Mn Cl1 87.7(3) . . ?
Cl2 Mn Cl1 173.8(3) 3 . ?
Cl1 Mn Cl1 94.9(5) 3 . ?
N2 C1 C6 121.4(2) . . ?
N2 C1 C7 115.6(2) . . ?
C6 C1 C7 123.0(2) . . ?
C3 N2 C1 118.7(2) . . ?
C3 N2 Zn 126.90(18) . . ?
C1 N2 Zn 113.10(15) . . ?
N2 C3 C4 123.3(3) . . ?
N2 C3 H3 118.4 . . ?
C4 C3 H3 118.4 . . ?
C5 C4 C3 118.3(3) . . ?
C5 C4 H4 120.8 . . ?
C3 C4 H4 120.8 . . ?
C4 C5 C6 119.4(2) . . ?
C4 C5 H5 120.3 . . ?
C6 C5 H5 120.3 . . ?
C1 C6 C5 118.9(2) . . ?
C1 C6 H6 120.6 . . ?
C5 C6 H6 120.6 . . ?
N3 C7 C11 125.4(2) . . ?
N3 C7 C1 113.7(2) . . ?
C11 C7 C1 120.8(2) . . ?
C61 C11 C21 119.5(2) . . ?
C61 C11 C7 121.2(2) . . ?
C21 C11 C7 119.3(2) . . ?
C31 C21 C11 120.3(3) . . ?
C31 C21 H21 119.9 . . ?
C11 C21 H21 119.9 . . ?
C41 C31 C21 119.8(3) . . ?
C41 C31 H31 120.1 . . ?
C21 C31 H31 120.1 . . ?
C31 C41 C51 120.2(3) . . ?
C31 C41 H41 119.9 . . ?
C51 C41 H41 119.9 . . ?
C41 C51 C61 120.6(3) . . ?
C41 C51 H51 119.7 . . ?
C61 C51 H51 119.7 . . ?
C51 C61 C11 119.5(3) . . ?
C51 C61 H61 120.2 . . ?
C11 C61 H61 120.2 . . ?
C7 N3 N4 120.29(19) . . ?
C7 N3 Zn 121.73(16) . . ?
N4 N3 Zn 117.93(14) . . ?
C71 N4 N3 108.87(18) . . ?
O1 C71 N4 126.5(2) . . ?
O1 C71 C12 117.5(2) . . ?
N4 C71 C12 116.0(2) . . ?
C71 O1 Zn 111.18(14) . . ?
C62 C12 C22 118.2(2) . . ?
C62 C12 C71 122.4(2) . . ?
C22 C12 C71 119.4(2) . . ?
C32 C22 C12 119.0(2) . . ?
C32 C22 H22 120.5 . . ?
C12 C22 H22 120.5 . . ?
N42 C32 C22 123.5(2) . . ?
N42 C32 H32 118.3 . . ?
C22 C32 H32 118.3 . . ?
C32 N42 C52 117.0(2) . . ?
C32 N42 Mn 121.20(15) . 5 ?
C52 N42 Mn 121.65(15) . 5 ?
N42 C52 C62 123.5(2) . . ?
N42 C52 H52 118.3 . . ?
C62 C52 H52 118.3 . . ?
C52 C62 C12 118.8(2) . . ?
C52 C62 H62 120.6 . . ?
C12 C62 H62 120.6 . . ?
C10 N10 Mn 169.6(2) . . ?
N10 C10 Zn 175.1(3) . 1_545 ?
C20 N20 Mn 170.3(2) . . ?
C1M O1M H1M 109.5 . . ?
O1M C1M H1M1 109.5 . . ?
O1M C1M H1M2 109.5 . . ?
H1M1 C1M H1M2 109.5 . . ?
O1M C1M H1M3 109.5 . . ?
H1M1 C1M H1M3 109.5 . . ?
H1M2 C1M H1M3 109.5 . . ?
C2M O2M H2M 118.6 . . ?
O2M C2M H2M1 119.6 . . ?
O2M C2M H2M2 107.1 . . ?
H2M1 C2M H2M2 109.5 . . ?
O2M C2M H2M3 101.1 . . ?
H2M1 C2M H2M3 109.5 . . ?
H2M2 C2M H2M3 109.5 . . ?

loop_
_geom_bond_atom_site_label_1
_geom_bond_atom_site_label_2
_geom_bond_distance
_geom_bond_site_symmetry_2
_geom_bond_publ_flag
Zn Zn1 0.60(2) . ?
Zn C10 1.980(4) 1_565 ?
Zn C20 2.000(4) . ?
Zn N3 2.058(2) . ?
Zn O1 2.1089(17) . ?
Zn N2 2.213(2) . ?
Zn Cl1 2.593(11) 1_565 ?
Zn Cl2 2.616(10) . ?
Zn1 C20 1.43(2) . ?
Zn1 Cl2 2.04(2) . ?
Zn1 O1 2.136(12) . ?
Zn1 C10 2.213(16) 1_565 ?
Zn1 N3 2.485(19) . ?
Mn N10 2.172(4) 3 ?
Mn N10 2.172(4) . ?
Mn N20 2.189(4) . ?
Mn N20 2.189(4) 3 ?
Mn N42 2.2671(19) 5 ?
Mn N42 2.2671(19) 7_556 ?
Mn Cl2 2.768(10) . ?
Mn Cl2 2.768(10) 3 ?
Mn Cl1 2.785(11) 3 ?
Mn Cl1 2.785(11) . ?
C1 N2 1.348(3) . ?
C1 C6 1.394(3) . ?
C1 C7 1.494(3) . ?
N2 C3 1.338(3) . ?
C3 C4 1.382(4) . ?
C3 H3 0.9500 . ?
C4 C5 1.377(4) . ?
C4 H4 0.9500 . ?
C5 C6 1.395(4) . ?
C5 H5 0.9500 . ?
C6 H6 0.9500 . ?
C7 N3 1.298(3) . ?
C7 C11 1.478(3) . ?
C11 C61 1.393(3) . ?
C11 C21 1.403(3) . ?
C21 C31 1.389(4) . ?
C21 H21 0.9500 . ?
C31 C41 1.379(4) . ?
C31 H31 0.9500 . ?
C41 C51 1.387(4) . ?
C41 H41 0.9500 . ?
C51 C61 1.390(4) . ?
C51 H51 0.9500 . ?
C61 H61 0.9500 . ?
N3 N4 1.376(3) . ?
N4 C71 1.334(3) . ?
C71 O1 1.271(3) . ?
C71 C12 1.495(3) . ?
C12 C62 1.389(3) . ?
C12 C22 1.392(3) . ?
C22 C32 1.377(3) . ?
C22 H22 0.9500 . ?
C32 N42 1.340(3) . ?
C32 H32 0.9500 . ?
N42 C52 1.347(3) . ?
N42 Mn 2.2672(19) 5 ?
C52 C62 1.379(3) . ?
C52 H52 0.9500 . ?
C62 H62 0.9500 . ?
N10 Cl1 0.615(10) . ?
N10 C10 1.196(6) . ?
C10 Cl1 0.620(10) . ?
C10 Zn 1.980(4) 1_545 ?
C10 Zn1 2.213(16) 1_545 ?
N20 Cl2 0.582(9) . ?
N20 C20 1.169(7) . ?
C20 Cl2 0.617(9) . ?
O1M C1M 1.392(6) . ?
O1M H1M 0.8400 . ?
C1M H1M1 0.9800 . ?
C1M H1M2 0.9800 . ?
C1M H1M3 0.9800 . ?
O2M C2M 1.386(18) . ?
O2M H2M 0.8400 . ?
C2M H2M1 0.9800 . ?
C2M H2M2 0.9800 . ?
C2M H2M3 0.9800 . ?
Cl1 Zn 2.593(11) 1_545 ?

loop_
_geom_hbond_atom_site_label_D
_geom_hbond_atom_site_label_H
_geom_hbond_atom_site_label_A
_geom_hbond_distance_DH
_geom_hbond_distance_HA
_geom_hbond_distance_DA
_geom_hbond_angle_DHA
_geom_hbond_site_symmetry_A
C3 H3 O2M 0.95 2.56 3.411(12) 150.0 .
C6 H6 Cl2 0.95 2.85 3.490(11) 126.0 8_665
C52 H52 Cl1 0.95 2.88 3.516(12) 125.3 7
O1M H1M O1 0.84 1.99 2.805(3) 164.8 3
O2M H2M Cl2 0.84 2.52 3.035(16) 120.3 .
C2M H2M1 O1 0.98 2.28 3.15(3) 147.7 3
